data_1551853
loop_
_publ_author_name
'Sun, Fengna'
'Yang, Wan-Chun'
'Chen, Xiao-Bing'
'Sun, Yuli'
'Cao, Jian'
'Xu, Zheng'
'Xu, Li-Wen'

_publ_section_title
;
 Enantioselective Palladium/Copper-Catalyzed C-C Bond Activation
 Synergized with Sonogashira-Type C(sp3)-C(sp) Cross-Coupling Alkynylation
;
_journal_name_full 'Chemical Science'
_journal_paper_doi 10.1039/C9SC02431J
_journal_year 2019
_chemical_formula_moiety 'C19 H16 O'
_chemical_formula_sum 'C19 H16 O'
_chemical_formula_weight 260.32
_space_group_crystal_system orthorhombic
_space_group_IT_number 19
_space_group_name_Hall 'P 2ac 2ab'
_space_group_name_H-M_alt 'P 21 21 21'
_symmetry_space_group_name_Hall 'P 2ac 2ab'
_symmetry_space_group_name_H-M 'P 21 21 21'
_atom_sites_solution_hydrogens geom
_atom_sites_solution_primary dual
_audit_creation_date 2019-03-28
_audit_creation_method
;
Olex2 1.2
(compiled 2018.05.29 svn.r3508 for OlexSys, GUI svn.r5506)
;
_audit_update_record
;
2019-04-15 deposited with the CCDC.    2019-06-20 downloaded from the CCDC.
;
_cell_angle_alpha 90
_cell_angle_beta 90
_cell_angle_gamma 90
_cell_formula_units_Z 8
_cell_length_a 7.9220(2)
_cell_length_b 18.8611(4)
_cell_length_c 19.2017(5)
_cell_measurement_reflns_used 3055
_cell_measurement_temperature 293.15
_cell_measurement_theta_max 70.61
_cell_measurement_theta_min 38.71
_cell_volume 2869.07(12)
_computing_cell_refinement 'SAINT v8.37A (Bruker, 2015)'
_computing_data_reduction 'SAINT v8.37A (Bruker, 2015)'
_computing_molecular_graphics 'Olex2 (Dolomanov et al., 2009)'
_computing_publication_material 'Olex2 (Dolomanov et al., 2009)'
_computing_structure_refinement 'ShelXL (Sheldrick, 2015)'
_computing_structure_solution 'ShelXT (Sheldrick, 2015)'
_diffrn_ambient_temperature 293.15
_diffrn_measured_fraction_theta_full 0.959
_diffrn_measured_fraction_theta_max 0.951
_diffrn_measurement_device_type 'Bruker APEX-II CCD'
_diffrn_measurement_method '\f and \w scans'
_diffrn_radiation_type CuK\a
_diffrn_radiation_wavelength 1.54178
_diffrn_reflns_av_R_equivalents 0.0322
_diffrn_reflns_av_unetI/netI 0.0281
_diffrn_reflns_Laue_measured_fraction_full 0.959
_diffrn_reflns_Laue_measured_fraction_max 0.951
_diffrn_reflns_limit_h_max 9
_diffrn_reflns_limit_h_min -8
_diffrn_reflns_limit_k_max 20
_diffrn_reflns_limit_k_min -22
_diffrn_reflns_limit_l_max 22
_diffrn_reflns_limit_l_min -23
_diffrn_reflns_number 15461
_diffrn_reflns_point_group_measured_fraction_full 0.958
_diffrn_reflns_point_group_measured_fraction_max 0.942
_diffrn_reflns_theta_full 67.679
_diffrn_reflns_theta_max 70.831
_diffrn_reflns_theta_min 5.169
_diffrn_standards_number 0
_exptl_absorpt_coefficient_mu 0.564
_exptl_absorpt_correction_T_max 1.0000
_exptl_absorpt_correction_T_min 0.8893
_exptl_absorpt_correction_type multi-scan
_exptl_absorpt_process_details
'SADABS-2016/2 (Bruker,2016/2) was used for absorption correction. wR2(int) was 0.0808 before and 0.0345 after correction. The Ratio of minimum to maximum transmission is 0.8893. The \l/2 correction factor is 0.00150.'
_exptl_crystal_colour colourless
_exptl_crystal_colour_primary colourless
_exptl_crystal_density_diffrn 1.205
_exptl_crystal_description block
_exptl_crystal_F_000 1104
_exptl_crystal_size_max 0.15
_exptl_crystal_size_mid 0.15
_exptl_crystal_size_min 0.14
_refine_diff_density_max 0.105
_refine_diff_density_min -0.096
_refine_diff_density_rms 0.022
_refine_ls_abs_structure_details
;
 Flack x determined using 2134 quotients [(I+)-(I-)]/[(I+)+(I-)]
 (Parsons, Flack and Wagner, Acta Cryst. B69 (2013) 249-259).
;
_refine_ls_abs_structure_Flack 0.10(10)
_refine_ls_extinction_method none
_refine_ls_goodness_of_fit_ref 1.049
_refine_ls_hydrogen_treatment constr
_refine_ls_matrix_type full
_refine_ls_number_parameters 363
_refine_ls_number_reflns 5208
_refine_ls_number_restraints 0
_refine_ls_restrained_S_all 1.049
_refine_ls_R_factor_all 0.0325
_refine_ls_R_factor_gt 0.0317
_refine_ls_shift/su_max 0.000
_refine_ls_shift/su_mean 0.000
_refine_ls_structure_factor_coef Fsqd
_refine_ls_weighting_details 'w=1/[\s^2^(Fo^2^)+(0.0548P)^2^+0.1323P] where P=(Fo^2^+2Fc^2^)/3'
_refine_ls_weighting_scheme calc
_refine_ls_wR_factor_gt 0.0867
_refine_ls_wR_factor_ref 0.0876
_reflns_Friedel_coverage 0.744
_reflns_Friedel_fraction_full 0.957
_reflns_Friedel_fraction_max 0.930
_reflns_number_gt 5090
_reflns_number_total 5208
_reflns_threshold_expression 'I > 2\s(I)'
_cod_data_source_file c9sc02431j2.cif
_cod_data_source_block cu_190326a_0m
_cod_database_code 1551853
_shelx_shelxl_version_number 2014/7
_shelx_space_group_comment
;
The symmetry employed for this shelxl refinement is uniquely defined
by the following loop, which should always be used as a source of
symmetry information in preference to the above space-group names.
They are only intended as comments.
;
_olex2_refinement_description
;
1. Fixed Uiso
 At 1.2 times of:
  All C(H) groups, All C(H,H) groups
 At 1.5 times of:
  All C(H,H,H) groups
2.a Secondary CH2 refined with riding coordinates:
 C28(H28A,H28B), C31(H31A,H31B), C12(H12A,H12B), C9(H9A,H9B)
2.b Aromatic/amide H refined with riding coordinates:
 C22(H22), C24(H24), C34(H34), C15(H15), C30(H30), C11(H11), C5(H5), C23(H23),
 C3(H3), C19(H19), C18(H18), C38(H38), C35(H35), C36(H36), C17(H17), C16(H16),
 C37(H37), C4(H4)
2.c Idealised Me refined as rotating group:
 C13(H13A,H13B,H13C), C32(H32A,H32B,H32C)
;
_olex2_submission_special_instructions 'No special instructions were received'

loop_
_space_group_symop_operation_xyz
'x, y, z'
'-x+1/2, -y, z+1/2'
'-x, y+1/2, -z+1/2'
'x+1/2, -y+1/2, -z'

loop_
_atom_site_label
_atom_site_type_symbol
_atom_site_fract_x
_atom_site_fract_y
_atom_site_fract_z
_atom_site_U_iso_or_equiv
_atom_site_adp_type
_atom_site_occupancy
_atom_site_site_symmetry_order
_atom_site_calc_flag
_atom_site_refinement_flags_posn
O2 O 0.3803(2) 0.22909(8) 0.59183(9) 0.0790(4) Uani 1 1 d .
C25 C 0.75241(19) 0.03250(8) 0.62475(8) 0.0408(3) Uani 1 1 d .
C7 C 0.1823(2) 0.51396(8) 0.60897(8) 0.0421(3) Uani 1 1 d .
C6 C 0.3332(2) 0.54833(8) 0.62377(8) 0.0426(3) Uani 1 1 d .
C14 C 0.4813(2) 0.67025(8) 0.63096(8) 0.0454(3) Uani 1 1 d .
C26 C 0.6947(2) 0.10111(8) 0.61167(8) 0.0411(3) Uani 1 1 d .
C2 C 0.1619(2) 0.44168(8) 0.61674(9) 0.0513(4) Uani 1 1 d .
C10 C 0.3451(2) 0.62411(8) 0.60344(8) 0.0457(3) Uani 1 1 d .
O1 O -0.0700(3) 0.36451(9) 0.58754(12) 0.1049(7) Uani 1 1 d .
C22 C 0.4093(2) 0.07199(10) 0.64365(9) 0.0520(4) Uani 1 1 d .
H22 H 0.2968 0.0848 0.6493 0.062 Uiso 1 1 calc R
C21 C 0.5280(2) 0.12022(8) 0.61785(8) 0.0467(4) Uani 1 1 d .
C33 C 1.0136(2) -0.04947(8) 0.62770(9) 0.0464(3) Uani 1 1 d .
C24 C 0.6329(2) -0.01546(8) 0.65020(9) 0.0472(3) Uani 1 1 d .
H24 H 0.6656 -0.0616 0.6605 0.057 Uiso 1 1 calc R
C29 C 0.9277(2) 0.01613(8) 0.60379(8) 0.0445(3) Uani 1 1 d .
C34 C 1.0137(2) -0.06823(9) 0.69794(9) 0.0519(4) Uani 1 1 d .
H34 H 0.9515 -0.0416 0.7296 0.062 Uiso 1 1 calc R
C8 C 0.0266(2) 0.55078(9) 0.58237(9) 0.0505(4) Uani 1 1 d .
C15 C 0.5207(2) 0.67020(9) 0.70171(9) 0.0532(4) Uani 1 1 d .
H15 H 0.4652 0.6391 0.7315 0.064 Uiso 1 1 calc R
C27 C 0.8076(2) 0.16125(8) 0.58859(9) 0.0500(4) Uani 1 1 d .
C30 C 1.0073(2) 0.06206(10) 0.56142(8) 0.0531(4) Uani 1 1 d .
H30 H 1.1151 0.0501 0.5463 0.064 Uiso 1 1 calc R
C11 C 0.2283(3) 0.64982(9) 0.55966(10) 0.0574(4) Uani 1 1 d .
H11 H 0.2367 0.6972 0.5466 0.069 Uiso 1 1 calc R
C5 C 0.4618(2) 0.50654(9) 0.65139(10) 0.0545(4) Uani 1 1 d .
H5 H 0.5644 0.5274 0.6629 0.065 Uiso 1 1 calc R
C23 C 0.4650(2) 0.00492(9) 0.66033(9) 0.0532(4) Uani 1 1 d .
H23 H 0.3890 -0.0276 0.6788 0.064 Uiso 1 1 calc R
C3 C 0.2910(3) 0.40031(9) 0.64426(10) 0.0620(5) Uani 1 1 d .
H3 H 0.2776 0.3517 0.6504 0.074 Uiso 1 1 calc R
C28 C 0.6777(3) 0.21508(10) 0.56031(11) 0.0632(5) Uani 1 1 d .
H28A H 0.7070 0.2628 0.5747 0.076 Uiso 1 1 calc R
H28B H 0.6740 0.2135 0.5098 0.076 Uiso 1 1 calc R
C31 C 0.9346(3) 0.13154(10) 0.53671(10) 0.0607(5) Uani 1 1 d .
H31A H 0.8797 0.1245 0.4921 0.073 Uiso 1 1 calc R
H31B H 1.0253 0.1655 0.5302 0.073 Uiso 1 1 calc R
C20 C 0.5087(3) 0.19352(9) 0.59080(10) 0.0572(4) Uani 1 1 d .
C19 C 0.5688(2) 0.71689(9) 0.58765(10) 0.0567(4) Uani 1 1 d .
H19 H 0.5461 0.7174 0.5401 0.068 Uiso 1 1 calc R
C13 C -0.0661(3) 0.58487(12) 0.64414(12) 0.0695(5) Uani 1 1 d .
H13A H -0.0965 0.5488 0.6771 0.104 Uiso 1 1 calc GR
H13B H -0.1662 0.6082 0.6277 0.104 Uiso 1 1 calc GR
H13C H 0.0066 0.6189 0.6661 0.104 Uiso 1 1 calc GR
C12 C 0.0841(3) 0.60696(10) 0.53020(11) 0.0669(5) Uani 1 1 d .
H12A H 0.1198 0.5841 0.4874 0.080 Uiso 1 1 calc R
H12B H -0.0096 0.6382 0.5193 0.080 Uiso 1 1 calc R
C18 C 0.6890(3) 0.76234(11) 0.61468(12) 0.0693(5) Uani 1 1 d .
H18 H 0.7458 0.7934 0.5853 0.083 Uiso 1 1 calc R
C38 C 1.1039(3) -0.09162(10) 0.58118(11) 0.0625(5) Uani 1 1 d .
H38 H 1.1028 -0.0809 0.5339 0.075 Uiso 1 1 calc R
C9 C -0.0770(3) 0.48826(10) 0.55283(11) 0.0651(5) Uani 1 1 d .
H9A H -0.1956 0.4936 0.5642 0.078 Uiso 1 1 calc R
H9B H -0.0652 0.4856 0.5026 0.078 Uiso 1 1 calc R
C35 C 1.1056(3) -0.12633(10) 0.72112(12) 0.0646(5) Uani 1 1 d .
H35 H 1.1058 -0.1381 0.7682 0.077 Uiso 1 1 calc R
C36 C 1.1968(3) -0.16667(10) 0.67423(15) 0.0757(6) Uani 1 1 d .
H36 H 1.2590 -0.2054 0.6896 0.091 Uiso 1 1 calc R
C1 C -0.0048(3) 0.42230(10) 0.58712(11) 0.0653(5) Uani 1 1 d .
C17 C 0.7248(3) 0.76191(11) 0.68447(13) 0.0720(6) Uani 1 1 d .
H17 H 0.8056 0.7927 0.7024 0.086 Uiso 1 1 calc R
C32 C 0.8984(3) 0.19154(10) 0.65260(12) 0.0676(5) Uani 1 1 d .
H32A H 0.8165 0.2086 0.6854 0.101 Uiso 1 1 calc GR
H32B H 0.9703 0.2299 0.6385 0.101 Uiso 1 1 calc GR
H32C H 0.9653 0.1551 0.6739 0.101 Uiso 1 1 calc GR
C16 C 0.6409(3) 0.71577(11) 0.72802(11) 0.0651(5) Uani 1 1 d .
H16 H 0.6655 0.7154 0.7754 0.078 Uiso 1 1 calc R
C37 C 1.1950(3) -0.14916(11) 0.60485(15) 0.0771(6) Uani 1 1 d .
H37 H 1.2561 -0.1765 0.5733 0.092 Uiso 1 1 calc R
C4 C 0.4392(3) 0.43383(10) 0.66210(11) 0.0654(5) Uani 1 1 d .
H4 H 0.5263 0.4075 0.6817 0.078 Uiso 1 1 calc R

loop_
_atom_site_aniso_label
_atom_site_aniso_U_11
_atom_site_aniso_U_22
_atom_site_aniso_U_33
_atom_site_aniso_U_23
_atom_site_aniso_U_13
_atom_site_aniso_U_12
O2 0.0790(11) 0.0693(8) 0.0887(10) 0.0086(8) -0.0047(8) 0.0294(8)
C25 0.0418(8) 0.0387(7) 0.0420(7) -0.0016(6) -0.0019(6) -0.0041(6)
C7 0.0469(9) 0.0381(7) 0.0412(7) -0.0033(6) 0.0015(6) 0.0010(6)
C6 0.0455(8) 0.0375(7) 0.0449(7) 0.0000(6) 0.0017(6) 0.0019(6)
C14 0.0482(9) 0.0376(7) 0.0504(8) 0.0020(6) 0.0001(7) 0.0005(6)
C26 0.0432(8) 0.0389(7) 0.0411(7) -0.0004(6) -0.0037(6) -0.0038(6)
C2 0.0627(10) 0.0394(8) 0.0518(9) -0.0033(7) 0.0045(8) -0.0038(7)
C10 0.0527(9) 0.0384(7) 0.0459(8) 0.0021(6) -0.0017(7) -0.0024(6)
O1 0.1131(16) 0.0615(9) 0.1403(17) 0.0058(10) -0.0278(13) -0.0400(10)
C22 0.0382(8) 0.0599(9) 0.0579(9) -0.0069(8) -0.0016(7) 0.0006(7)
C21 0.0478(9) 0.0449(8) 0.0473(8) -0.0046(6) -0.0060(7) 0.0027(6)
C33 0.0399(8) 0.0415(7) 0.0578(9) -0.0048(6) 0.0005(6) -0.0038(6)
C24 0.0472(9) 0.0388(7) 0.0557(8) 0.0007(6) -0.0002(7) -0.0050(6)
C29 0.0416(8) 0.0454(7) 0.0466(7) -0.0027(6) -0.0006(6) -0.0010(6)
C34 0.0493(9) 0.0448(8) 0.0617(9) 0.0008(7) 0.0006(7) -0.0010(7)
C8 0.0478(9) 0.0461(8) 0.0577(9) -0.0025(7) -0.0114(7) 0.0005(7)
C15 0.0558(10) 0.0512(9) 0.0527(9) 0.0041(7) -0.0013(7) -0.0078(7)
C27 0.0529(10) 0.0405(7) 0.0567(9) 0.0100(7) -0.0047(7) -0.0065(7)
C30 0.0462(9) 0.0622(10) 0.0509(8) 0.0043(8) 0.0064(7) -0.0032(7)
C11 0.0729(12) 0.0408(8) 0.0587(9) 0.0091(7) -0.0169(9) -0.0065(8)
C5 0.0474(9) 0.0504(9) 0.0657(10) 0.0014(8) -0.0035(8) 0.0067(7)
C23 0.0454(9) 0.0534(9) 0.0608(10) 0.0001(7) 0.0019(7) -0.0127(7)
C3 0.0818(13) 0.0351(8) 0.0691(11) 0.0024(8) 0.0011(10) 0.0040(8)
C28 0.0700(13) 0.0462(9) 0.0734(12) 0.0153(8) -0.0080(10) -0.0005(8)
C31 0.0580(11) 0.0658(11) 0.0584(10) 0.0202(8) 0.0053(8) -0.0063(9)
C20 0.0650(11) 0.0490(8) 0.0576(10) 0.0003(8) -0.0102(8) 0.0109(8)
C19 0.0638(11) 0.0492(9) 0.0571(9) 0.0074(8) -0.0004(8) -0.0071(8)
C13 0.0487(11) 0.0698(11) 0.0899(14) -0.0155(11) -0.0038(10) 0.0124(9)
C12 0.0805(14) 0.0535(9) 0.0667(11) 0.0110(9) -0.0311(10) -0.0076(9)
C18 0.0724(13) 0.0545(10) 0.0809(13) 0.0112(10) 0.0036(11) -0.0201(9)
C38 0.0625(12) 0.0526(9) 0.0725(12) -0.0123(8) 0.0115(9) 0.0016(8)
C9 0.0618(12) 0.0625(11) 0.0709(12) -0.0060(9) -0.0170(9) -0.0125(9)
C35 0.0593(11) 0.0522(9) 0.0822(13) 0.0155(9) -0.0067(9) -0.0022(8)
C36 0.0618(12) 0.0430(9) 0.122(2) 0.0090(11) -0.0011(12) 0.0076(8)
C1 0.0736(13) 0.0512(9) 0.0710(11) -0.0068(9) -0.0010(10) -0.0184(9)
C17 0.0693(14) 0.0569(10) 0.0898(14) -0.0045(10) -0.0116(11) -0.0199(10)
C32 0.0762(13) 0.0486(9) 0.0779(13) 0.0022(9) -0.0157(10) -0.0187(9)
C16 0.0710(13) 0.0634(11) 0.0610(10) -0.0058(9) -0.0105(9) -0.0099(9)
C37 0.0698(14) 0.0479(9) 0.1136(18) -0.0138(11) 0.0192(13) 0.0078(9)
C4 0.0708(13) 0.0479(9) 0.0775(12) 0.0061(9) -0.0094(10) 0.0183(9)

loop_
_atom_type_symbol
_atom_type_description
_atom_type_scat_dispersion_real
_atom_type_scat_dispersion_imag
_atom_type_scat_source
C C 0.0181 0.0091 'International Tables Vol C Tables 4.2.6.8 and 6.1.1.4'
H H 0.0000 0.0000 'International Tables Vol C Tables 4.2.6.8 and 6.1.1.4'
O O 0.0492 0.0322 'International Tables Vol C Tables 4.2.6.8 and 6.1.1.4'

loop_
_geom_angle_atom_site_label_1
_geom_angle_atom_site_label_2
_geom_angle_atom_site_label_3
_geom_angle
C26 C25 C24 116.18(14)
C26 C25 C29 116.90(14)
C24 C25 C29 126.60(14)
C6 C7 C8 124.02(13)
C2 C7 C6 122.64(16)
C2 C7 C8 113.34(15)
C7 C6 C10 116.74(14)
C7 C6 C5 116.30(14)
C5 C6 C10 126.78(15)
C15 C14 C10 120.64(14)
C15 C14 C19 118.04(16)
C19 C14 C10 121.27(15)
C25 C26 C27 123.71(14)
C21 C26 C25 122.87(14)
C21 C26 C27 113.41(14)
C7 C2 C3 120.60(17)
C7 C2 C1 107.82(16)
C3 C2 C1 131.45(16)
C14 C10 C6 121.14(14)
C11 C10 C6 117.99(15)
C11 C10 C14 120.87(14)
C21 C22 H22 121.2
C23 C22 H22 121.2
C23 C22 C21 117.66(16)
C26 C21 C22 120.40(15)
C26 C21 C20 108.24(15)
C22 C21 C20 131.31(16)
C34 C33 C29 120.70(15)
C38 C33 C29 120.83(16)
C38 C33 C34 118.37(16)
C25 C24 H24 119.5
C25 C24 C23 121.01(15)
C23 C24 H24 119.5
C25 C29 C33 121.36(14)
C30 C29 C25 118.05(15)
C30 C29 C33 120.58(15)
C33 C34 H34 119.7
C35 C34 C33 120.68(18)
C35 C34 H34 119.7
C7 C8 C13 108.83(14)
C7 C8 C12 107.34(16)
C7 C8 C9 102.00(13)
C13 C8 C9 110.44(17)
C12 C8 C13 111.00(16)
C12 C8 C9 116.57(15)
C14 C15 H15 119.6
C16 C15 C14 120.75(17)
C16 C15 H15 119.6
C26 C27 C28 101.66(14)
C26 C27 C31 107.87(13)
C26 C27 C32 108.78(14)
C31 C27 C28 116.89(16)
C31 C27 C32 110.57(17)
C32 C27 C28 110.44(16)
C29 C30 H30 117.6
C29 C30 C31 124.83(16)
C31 C30 H30 117.6
C10 C11 H11 117.8
C10 C11 C12 124.30(15)
C12 C11 H11 117.8
C6 C5 H5 119.4
C6 C5 C4 121.18(18)
C4 C5 H5 119.4
C22 C23 C24 121.65(16)
C22 C23 H23 119.2
C24 C23 H23 119.2
C2 C3 H3 121.2
C4 C3 C2 117.64(15)
C4 C3 H3 121.2
C27 C28 H28A 110.5
C27 C28 H28B 110.5
H28A C28 H28B 108.7
C20 C28 C27 106.04(14)
C20 C28 H28A 110.5
C20 C28 H28B 110.5
C27 C31 H31A 109.3
C27 C31 H31B 109.3
C30 C31 C27 111.48(14)
C30 C31 H31A 109.3
C30 C31 H31B 109.3
H31A C31 H31B 108.0
O2 C20 C21 126.3(2)
O2 C20 C28 126.55(17)
C21 C20 C28 107.09(15)
C14 C19 H19 119.7
C18 C19 C14 120.64(18)
C18 C19 H19 119.7
C8 C13 H13A 109.5
C8 C13 H13B 109.5
C8 C13 H13C 109.5
H13A C13 H13B 109.5
H13A C13 H13C 109.5
H13B C13 H13C 109.5
C8 C12 H12A 109.5
C8 C12 H12B 109.5
C11 C12 C8 110.58(14)
C11 C12 H12A 109.5
C11 C12 H12B 109.5
H12A C12 H12B 108.1
C19 C18 H18 119.8
C17 C18 C19 120.42(19)
C17 C18 H18 119.8
C33 C38 H38 119.8
C37 C38 C33 120.4(2)
C37 C38 H38 119.8
C8 C9 H9A 110.7
C8 C9 H9B 110.7
H9A C9 H9B 108.8
C1 C9 C8 105.43(15)
C1 C9 H9A 110.7
C1 C9 H9B 110.7
C34 C35 H35 120.0
C36 C35 C34 120.0(2)
C36 C35 H35 120.0
C35 C36 H36 120.2
C37 C36 C35 119.62(19)
C37 C36 H36 120.2
C2 C1 C9 107.43(15)
O1 C1 C2 126.9(2)
O1 C1 C9 125.6(2)
C18 C17 H17 120.1
C18 C17 C16 119.84(19)
C16 C17 H17 120.1
C27 C32 H32A 109.5
C27 C32 H32B 109.5
C27 C32 H32C 109.5
H32A C32 H32B 109.5
H32A C32 H32C 109.5
H32B C32 H32C 109.5
C15 C16 H16 119.8
C17 C16 C15 120.30(19)
C17 C16 H16 119.8
C38 C37 H37 119.5
C36 C37 C38 120.9(2)
C36 C37 H37 119.5
C5 C4 H4 119.2
C3 C4 C5 121.51(17)
C3 C4 H4 119.2

loop_
_geom_bond_atom_site_label_1
_geom_bond_atom_site_label_2
_geom_bond_distance
O2 C20 1.219(2)
C25 C26 1.395(2)
C25 C24 1.398(2)
C25 C29 1.479(2)
C7 C6 1.389(2)
C7 C2 1.381(2)
C7 C8 1.505(2)
C6 C10 1.485(2)
C6 C5 1.393(2)
C14 C10 1.483(2)
C14 C15 1.394(2)
C14 C19 1.395(2)
C26 C21 1.374(2)
C26 C27 1.511(2)
C2 C3 1.390(3)
C2 C1 1.484(3)
C10 C11 1.341(2)
O1 C1 1.206(2)
C22 H22 0.9300
C22 C21 1.399(2)
C22 C23 1.377(3)
C21 C20 1.485(2)
C33 C29 1.485(2)
C33 C34 1.394(2)
C33 C38 1.393(2)
C24 H24 0.9300
C24 C23 1.398(3)
C29 C30 1.345(2)
C34 H34 0.9300
C34 C35 1.389(2)
C8 C13 1.536(3)
C8 C12 1.528(3)
C8 C9 1.545(2)
C15 H15 0.9300
C15 C16 1.379(3)
C27 C28 1.544(2)
C27 C31 1.523(3)
C27 C32 1.534(3)
C30 H30 0.9300
C30 C31 1.508(3)
C11 H11 0.9300
C11 C12 1.509(3)
C5 H5 0.9300
C5 C4 1.398(3)
C23 H23 0.9300
C3 H3 0.9300
C3 C4 1.377(3)
C28 H28A 0.9700
C28 H28B 0.9700
C28 C20 1.516(3)
C31 H31A 0.9700
C31 H31B 0.9700
C19 H19 0.9300
C19 C18 1.382(3)
C13 H13A 0.9600
C13 H13B 0.9600
C13 H13C 0.9600
C12 H12A 0.9700
C12 H12B 0.9700
C18 H18 0.9300
C18 C17 1.370(3)
C38 H38 0.9300
C38 C37 1.380(3)
C9 H9A 0.9700
C9 H9B 0.9700
C9 C1 1.519(3)
C35 H35 0.9300
C35 C36 1.383(3)
C36 H36 0.9300
C36 C37 1.373(4)
C17 H17 0.9300
C17 C16 1.378(3)
C32 H32A 0.9600
C32 H32B 0.9600
C32 H32C 0.9600
C16 H16 0.9300
C37 H37 0.9300
C4 H4 0.9300
